data_1519004
loop_
_publ_author_name
'Qin, Qixue'
'Yu, Shouyun'

_publ_section_title
;
 Visible-Light-Promoted Remote C(sp3)--H Amidation and Chlorination
;
_journal_name_full 'Organic Letters'
_journal_page_first 150408101742008
_journal_paper_doi 10.1021/acs.orglett.5b00582
_journal_year 2015
_chemical_absolute_configuration ad
_chemical_formula_sum 'C17 H23 N O2 S'
_chemical_formula_weight 305.42
_chemical_name_systematic
; 
 ? 
;
_space_group_IT_number 19
_symmetry_cell_setting orthorhombic
_symmetry_space_group_name_Hall 'P 2ac 2ab'
_symmetry_space_group_name_H-M 'P 21 21 21'
_atom_sites_solution_hydrogens geom
_atom_sites_solution_primary direct
_atom_sites_solution_secondary difmap
_audit_creation_method SHELXL-97
_cell_angle_alpha 90.00
_cell_angle_beta 90.00
_cell_angle_gamma 90.00
_cell_formula_units_Z 4
_cell_length_a 6.2150(12)
_cell_length_b 12.921(3)
_cell_length_c 20.161(4)
_cell_measurement_reflns_used 25
_cell_measurement_temperature 293(2)
_cell_measurement_theta_max 12
_cell_measurement_theta_min 9
_cell_volume 1619.0(6)
_computing_structure_refinement 'SHELXL-97 (Sheldrick, 1997)'
_computing_structure_solution 'SHELXS-97 (Sheldrick, 1990)'
_diffrn_ambient_temperature 293(2)
_diffrn_measured_fraction_theta_full 1.000
_diffrn_measured_fraction_theta_max 1.000
_diffrn_measurement_device_type 'Nonius cad4'
_diffrn_measurement_method \w/2\q
_diffrn_radiation_monochromator graphite
_diffrn_radiation_source 'fine-focus sealed tube'
_diffrn_radiation_type MoK\a
_diffrn_radiation_wavelength 0.71073
_diffrn_reflns_av_R_equivalents 0.0361
_diffrn_reflns_av_sigmaI/netI 0.0820
_diffrn_reflns_limit_h_max 7
_diffrn_reflns_limit_h_min 0
_diffrn_reflns_limit_k_max 15
_diffrn_reflns_limit_k_min 0
_diffrn_reflns_limit_l_max 24
_diffrn_reflns_limit_l_min -24
_diffrn_reflns_number 3410
_diffrn_reflns_theta_full 25.37
_diffrn_reflns_theta_max 25.37
_diffrn_reflns_theta_min 1.87
_diffrn_standards_decay_% 1
_diffrn_standards_interval_count 200
_diffrn_standards_interval_time 2h
_diffrn_standards_number 3
_exptl_absorpt_coefficient_mu 0.204
_exptl_absorpt_correction_T_max 0.9799
_exptl_absorpt_correction_T_min 0.9603
_exptl_absorpt_correction_type psi-scan
_exptl_crystal_density_diffrn 1.253
_exptl_crystal_density_method 'not measured'
_exptl_crystal_F_000 656
_exptl_crystal_size_max 0.20
_exptl_crystal_size_mid 0.10
_exptl_crystal_size_min 0.10
_refine_diff_density_max 0.162
_refine_diff_density_min -0.181
_refine_diff_density_rms 0.044
_refine_ls_abs_structure_details 'Flack H D (1983), Acta Cryst. A39, 876-881'
_refine_ls_abs_structure_Flack 0.02(16)
_refine_ls_extinction_method none
_refine_ls_goodness_of_fit_ref 1.002
_refine_ls_hydrogen_treatment constr
_refine_ls_matrix_type full
_refine_ls_number_parameters 190
_refine_ls_number_reflns 2991
_refine_ls_number_restraints 0
_refine_ls_restrained_S_all 1.002
_refine_ls_R_factor_all 0.1190
_refine_ls_R_factor_gt 0.0626
_refine_ls_shift/su_max 0.000
_refine_ls_shift/su_mean 0.000
_refine_ls_structure_factor_coef Fsqd
_refine_ls_weighting_details 'calc w=1/[\s^2^(Fo^2^)+(0.0670P)^2^+0.0000P] where P=(Fo^2^+2Fc^2^)/3'
_refine_ls_weighting_scheme calc
_refine_ls_wR_factor_gt 0.1329
_refine_ls_wR_factor_ref 0.1575
_reflns_number_gt 1805
_reflns_number_total 2991
_reflns_threshold_expression >2sigma(I)
_cod_data_source_file ol5b00582_si_002.cif
_cod_data_source_block b
_cod_depositor_comments
;
The following automatic conversions were performed:

'_symmetry_cell_setting' value 'Orthorhombic' changed to
'orthorhombic' according to
/usr/data/users/saulius/crontab/automatic-downloads/rss-feeds/ACS/lib/dictionaries/cif_core.dic
dictionary named 'cif_core.dic' version 2.4.2 from 2011-04-26.

Automatic conversion script
Id: cif_fix_values 3143 2015-03-26 13:38:13Z robertas 
;
_cod_original_sg_symbol_H-M P212121
_cod_database_code 1519004

loop_
_symmetry_equiv_pos_as_xyz
'x, y, z'
'-x+1/2, -y, z+1/2'
'-x, y+1/2, -z+1/2'
'x+1/2, -y+1/2, -z'

loop_
_atom_site_label
_atom_site_type_symbol
_atom_site_fract_x
_atom_site_fract_y
_atom_site_fract_z
_atom_site_U_iso_or_equiv
_atom_site_adp_type
_atom_site_occupancy
_atom_site_symmetry_multiplicity
_atom_site_calc_flag
_atom_site_refinement_flags
S S 0.18245(19) 0.51346(9) 0.86632(7) 0.0613(4) Uani 1 1 d .
N N 0.2665(5) 0.3948(3) 0.85932(19) 0.0485(9) Uani 1 1 d .
C1 C 0.2425(7) 0.2079(3) 0.8921(2) 0.0500(12) Uani 1 1 d .
O1 O 0.2711(6) 0.5704(3) 0.81207(17) 0.0803(11) Uani 1 1 d .
O2 O -0.0450(5) 0.5088(2) 0.87548(19) 0.0760(11) Uani 1 1 d .
C2 C 0.1693(9) 0.1482(4) 0.8294(3) 0.0677(15) Uani 1 1 d .
H2B H 0.0425 0.1040 0.8350 0.081 Uiso 1 1 calc R
C3 C 0.1694(10) 0.2167(4) 0.7678(2) 0.0758(17) Uani 1 1 d .
H3A H 0.0680 0.2730 0.7738 0.091 Uiso 1 1 calc R
H3B H 0.1234 0.1765 0.7297 0.091 Uiso 1 1 calc R
C4 C 0.3956(10) 0.2613(4) 0.7547(2) 0.0744(16) Uani 1 1 d .
H4A H 0.4711 0.2160 0.7242 0.089 Uiso 1 1 calc R
H4B H 0.3810 0.3283 0.7335 0.089 Uiso 1 1 calc R
C5 C 0.5306(8) 0.2737(4) 0.8177(3) 0.0666(14) Uani 1 1 d .
H5A H 0.6828 0.2663 0.8059 0.080 Uiso 1 1 calc R
C6 C 0.4739(8) 0.1895(4) 0.8683(3) 0.0622(13) Uani 1 1 d .
H6A H 0.5805 0.1780 0.9033 0.075 Uiso 1 1 calc R
C7 C 0.3916(9) 0.0917(4) 0.8333(3) 0.0822(18) Uani 1 1 d .
H7A H 0.3917 0.0301 0.8608 0.099 Uiso 1 1 calc R
H7B H 0.4577 0.0786 0.7905 0.099 Uiso 1 1 calc R
C8 C 0.1806(10) 0.1466(3) 0.9555(2) 0.0753(16) Uani 1 1 d .
H8A H 0.0344 0.1619 0.9672 0.113 Uiso 1 1 calc R
H8B H 0.2741 0.1662 0.9912 0.113 Uiso 1 1 calc R
H8C H 0.1950 0.0738 0.9471 0.113 Uiso 1 1 calc R
C9 C 0.4987(7) 0.3790(3) 0.8484(2) 0.0589(14) Uani 1 1 d .
H9A H 0.5752 0.3832 0.8903 0.071 Uiso 1 1 calc R
H9B H 0.5545 0.4322 0.8192 0.071 Uiso 1 1 calc R
C10 C 0.1702(8) 0.3188(3) 0.9051(2) 0.0502(11) Uani 1 1 d .
H10A H 0.0148 0.3223 0.9013 0.060 Uiso 1 1 calc R
H10B H 0.2080 0.3375 0.9502 0.060 Uiso 1 1 calc R
C11 C 0.2974(8) 0.5633(3) 0.9401(2) 0.0559(12) Uani 1 1 d .
C12 C 0.4995(8) 0.6078(3) 0.9386(3) 0.0630(14) Uani 1 1 d .
H12A H 0.5741 0.6140 0.8988 0.076 Uiso 1 1 calc R
C13 C 0.5887(9) 0.6427(4) 0.9968(3) 0.0704(16) Uani 1 1 d .
H13A H 0.7235 0.6739 0.9954 0.084 Uiso 1 1 calc R
C14 C 0.4868(10) 0.6336(4) 1.0571(3) 0.0719(15) Uani 1 1 d .
C15 C 0.2856(10) 0.5872(4) 1.0573(3) 0.0812(17) Uani 1 1 d .
H15A H 0.2130 0.5798 1.0974 0.097 Uiso 1 1 calc R
C16 C 0.1897(9) 0.5517(4) 0.9998(3) 0.0704(15) Uani 1 1 d .
H16A H 0.0549 0.5205 1.0012 0.084 Uiso 1 1 calc R
C17 C 0.5893(12) 0.6714(5) 1.1205(3) 0.109(2) Uani 1 1 d .
H17A H 0.7268 0.7016 1.1107 0.164 Uiso 1 1 calc R
H17B H 0.6081 0.6142 1.1503 0.164 Uiso 1 1 calc R
H17C H 0.4981 0.7224 1.1408 0.164 Uiso 1 1 calc R

loop_
_atom_site_aniso_label
_atom_site_aniso_U_11
_atom_site_aniso_U_22
_atom_site_aniso_U_33
_atom_site_aniso_U_23
_atom_site_aniso_U_13
_atom_site_aniso_U_12
S 0.0462(6) 0.0531(7) 0.0845(9) 0.0161(7) 0.0054(8) 0.0033(6)
N 0.0371(19) 0.051(2) 0.058(2) 0.0086(19) 0.0080(18) 0.0020(15)
C1 0.054(3) 0.047(3) 0.049(3) 0.005(2) -0.004(2) 0.001(2)
O1 0.082(3) 0.069(2) 0.089(2) 0.0352(19) 0.006(2) -0.002(2)
O2 0.0450(18) 0.063(2) 0.120(3) 0.008(2) 0.000(2) 0.0095(18)
C2 0.068(4) 0.062(3) 0.073(4) -0.010(3) -0.006(3) -0.002(3)
C3 0.088(5) 0.083(4) 0.056(3) -0.007(3) -0.019(3) -0.004(4)
C4 0.094(4) 0.079(4) 0.051(3) -0.001(3) 0.021(3) 0.017(3)
C5 0.046(3) 0.079(4) 0.074(4) 0.001(3) 0.016(3) 0.016(3)
C6 0.053(3) 0.060(3) 0.074(3) 0.000(3) -0.003(3) 0.014(2)
C7 0.100(5) 0.061(3) 0.085(4) -0.013(3) 0.009(3) 0.023(3)
C8 0.089(4) 0.059(3) 0.078(4) 0.016(3) -0.001(4) -0.004(3)
C9 0.041(3) 0.065(3) 0.071(3) 0.014(3) 0.008(2) -0.001(2)
C10 0.045(2) 0.052(2) 0.054(3) 0.000(2) 0.008(2) -0.002(2)
C11 0.051(3) 0.037(2) 0.080(3) 0.004(2) 0.012(3) 0.002(2)
C12 0.054(3) 0.052(3) 0.084(4) 0.005(3) 0.021(3) -0.004(3)
C13 0.056(3) 0.050(3) 0.105(5) -0.009(3) 0.012(4) -0.005(3)
C14 0.082(4) 0.045(3) 0.089(4) -0.015(3) 0.015(4) 0.003(3)
C15 0.080(4) 0.065(3) 0.098(4) -0.013(3) 0.036(4) -0.011(3)
C16 0.058(3) 0.054(3) 0.099(4) -0.004(3) 0.025(4) -0.009(3)
C17 0.141(6) 0.077(4) 0.110(6) -0.029(4) 0.009(5) -0.013(4)

loop_
_atom_type_symbol
_atom_type_description
_atom_type_scat_dispersion_real
_atom_type_scat_dispersion_imag
_atom_type_scat_source
C C 0.0033 0.0016 'International Tables Vol C Tables 4.2.6.8 and 6.1.1.4'
H H 0.0000 0.0000 'International Tables Vol C Tables 4.2.6.8 and 6.1.1.4'
N N 0.0061 0.0033 'International Tables Vol C Tables 4.2.6.8 and 6.1.1.4'
O O 0.0106 0.0060 'International Tables Vol C Tables 4.2.6.8 and 6.1.1.4'
S S 0.1246 0.1234 'International Tables Vol C Tables 4.2.6.8 and 6.1.1.4'

loop_
_geom_angle_atom_site_label_1
_geom_angle_atom_site_label_2
_geom_angle_atom_site_label_3
_geom_angle
O2 S O1 120.2(2)
O2 S N 106.85(19)
O1 S N 107.2(2)
O2 S C11 107.8(3)
O1 S C11 107.4(2)
N S C11 106.64(19)
C9 N C10 113.5(3)
C9 N S 117.2(3)
C10 N S 116.3(3)
C10 C1 C6 118.4(4)
C10 C1 C2 121.5(4)
C6 C1 C2 86.7(4)
C10 C1 C8 105.4(4)
C6 C1 C8 114.3(4)
C2 C1 C8 110.2(4)
C3 C2 C1 112.1(4)
C3 C2 C7 108.1(5)
C1 C2 C7 86.1(4)
C3 C2 H2B 115.6
C1 C2 H2B 115.6
C7 C2 H2B 115.6
C2 C3 C4 110.9(4)
C2 C3 H3A 109.5
C4 C3 H3A 109.5
C2 C3 H3B 109.5
C4 C3 H3B 109.5
H3A C3 H3B 108.1
C5 C4 C3 113.3(4)
C5 C4 H4A 108.9
C3 C4 H4A 108.9
C5 C4 H4B 108.9
C3 C4 H4B 108.9
H4A C4 H4B 107.7
C9 C5 C6 109.7(4)
C9 C5 C4 111.3(4)
C6 C5 C4 110.6(5)
C9 C5 H5A 108.4
C6 C5 H5A 108.4
C4 C5 H5A 108.4
C5 C6 C1 108.3(4)
C5 C6 C7 110.8(4)
C1 C6 C7 87.7(4)
C5 C6 H6A 115.6
C1 C6 H6A 115.6
C7 C6 H6A 115.6
C6 C7 C2 86.1(3)
C6 C7 H7A 114.3
C2 C7 H7A 114.3
C6 C7 H7B 114.3
C2 C7 H7B 114.3
H7A C7 H7B 111.4
C1 C8 H8A 109.5
C1 C8 H8B 109.5
H8A C8 H8B 109.5
C1 C8 H8C 109.5
H8A C8 H8C 109.5
H8B C8 H8C 109.5
N C9 C5 108.3(4)
N C9 H9A 110.0
C5 C9 H9A 110.0
N C9 H9B 110.0
C5 C9 H9B 110.0
H9A C9 H9B 108.4
N C10 C1 113.5(3)
N C10 H10A 108.9
C1 C10 H10A 108.9
N C10 H10B 108.9
C1 C10 H10B 108.9
H10A C10 H10B 107.7
C12 C11 C16 120.2(5)
C12 C11 S 120.0(4)
C16 C11 S 119.7(4)
C13 C12 C11 119.1(5)
C13 C12 H12A 120.5
C11 C12 H12A 120.5
C12 C13 C14 122.7(5)
C12 C13 H13A 118.6
C14 C13 H13A 118.6
C13 C14 C15 117.1(6)
C13 C14 C17 121.8(6)
C15 C14 C17 121.1(6)
C16 C15 C14 122.0(5)
C16 C15 H15A 119.0
C14 C15 H15A 119.0
C15 C16 C11 119.0(5)
C15 C16 H16A 120.5
C11 C16 H16A 120.5
C14 C17 H17A 109.5
C14 C17 H17B 109.5
H17A C17 H17B 109.5
C14 C17 H17C 109.5
H17A C17 H17C 109.5
H17B C17 H17C 109.5

loop_
_geom_bond_atom_site_label_1
_geom_bond_atom_site_label_2
_geom_bond_distance
S O2 1.427(3)
S O1 1.429(3)
S N 1.626(4)
S C11 1.771(5)
N C9 1.474(5)
N C10 1.475(5)
C1 C10 1.525(6)
C1 C6 1.535(6)
C1 C2 1.549(6)
C1 C8 1.551(6)
C2 C3 1.525(7)
C2 C7 1.564(7)
C2 H2B 0.9800
C3 C4 1.542(8)
C3 H3A 0.9700
C3 H3B 0.9700
C4 C5 1.532(7)
C4 H4A 0.9700
C4 H4B 0.9700
C5 C9 1.508(6)
C5 C6 1.531(7)
C5 H5A 0.9800
C6 C7 1.536(7)
C6 H6A 0.9800
C7 H7A 0.9700
C7 H7B 0.9700
C8 H8A 0.9600
C8 H8B 0.9600
C8 H8C 0.9600
C9 H9A 0.9700
C9 H9B 0.9700
C10 H10A 0.9700
C10 H10B 0.9700
C11 C12 1.382(6)
C11 C16 1.387(6)
C12 C13 1.374(7)
C12 H12A 0.9300
C13 C14 1.376(7)
C13 H13A 0.9300
C14 C15 1.387(8)
C14 C17 1.509(7)
C15 C16 1.383(7)
C15 H15A 0.9300
C16 H16A 0.9300
C17 H17A 0.9600
C17 H17B 0.9600
C17 H17C 0.9600

loop_
_geom_torsion_atom_site_label_1
_geom_torsion_atom_site_label_2
_geom_torsion_atom_site_label_3
_geom_torsion_atom_site_label_4
_geom_torsion
O2 S N C9 179.2(3)
O1 S N C9 49.2(4)
C11 S N C9 -65.7(4)
O2 S N C10 -41.8(4)
O1 S N C10 -171.9(3)
C11 S N C10 73.3(3)
C10 C1 C2 C3 40.5(7)
C6 C1 C2 C3 -81.1(5)
C8 C1 C2 C3 164.3(4)
C10 C1 C2 C7 148.5(4)
C6 C1 C2 C7 27.0(4)
C8 C1 C2 C7 -87.7(5)
C1 C2 C3 C4 58.9(6)
C7 C2 C3 C4 -34.4(6)
C2 C3 C4 C5 -28.1(6)
C3 C4 C5 C9 -90.2(5)
C3 C4 C5 C6 32.0(6)
C9 C5 C6 C1 56.2(5)
C4 C5 C6 C1 -66.9(5)
C9 C5 C6 C7 150.8(4)
C4 C5 C6 C7 27.6(5)
C10 C1 C6 C5 -40.6(6)
C2 C1 C6 C5 83.7(4)
C8 C1 C6 C5 -165.6(4)
C10 C1 C6 C7 -151.7(4)
C2 C1 C6 C7 -27.4(4)
C8 C1 C6 C7 83.2(5)
C5 C6 C7 C2 -81.6(4)
C1 C6 C7 C2 27.2(4)
C3 C2 C7 C6 85.0(5)
C1 C2 C7 C6 -26.9(4)
C10 N C9 C5 61.5(5)
S N C9 C5 -158.4(3)
C6 C5 C9 N -68.2(5)
C4 C5 C9 N 54.6(5)
C9 N C10 C1 -44.2(5)
S N C10 C1 175.3(3)
C6 C1 C10 N 34.8(6)
C2 C1 C10 N -69.9(6)
C8 C1 C10 N 164.1(4)
O2 S C11 C12 -158.6(3)
O1 S C11 C12 -27.7(4)
N S C11 C12 86.9(4)
O2 S C11 C16 25.4(4)
O1 S C11 C16 156.3(4)
N S C11 C16 -89.1(4)
C16 C11 C12 C13 -1.8(7)
S C11 C12 C13 -177.8(4)
C11 C12 C13 C14 1.2(8)
C12 C13 C14 C15 -0.3(8)
C12 C13 C14 C17 179.2(5)
C13 C14 C15 C16 -0.2(8)
C17 C14 C15 C16 -179.7(5)
C14 C15 C16 C11 -0.3(8)
C12 C11 C16 C15 1.3(7)
S C11 C16 C15 177.4(4)
